data_4126708
loop_
_publ_author_name
'Van Craen, David'
'Rath, Wolfgang H.'
'Huth, Marina'
'Kemp, Laura'
'R\"auber, Christoph'
'Wollschl\"ager, Jan M'
'Schalley, Christoph A.'
'Valkonen, Arto'
'Rissanen, Kari'
'Albrecht, Markus'

_publ_section_title
;
 Chasing Weak Forces: Hierarchically Assembled Helicates as a Probe for
 the Evaluation of the Energetics of Weak Interactions.
;
_journal_name_full 'Journal of the American Chemical Society'
_journal_paper_doi 10.1021/jacs.7b10098
_journal_year 2017
_chemical_formula_moiety 'C54 H48 Li3 O24 Ti2, 0.5(C18 H42 Li2 N6 O6)'
_chemical_formula_sum 'C63 H69 Li4 N3 O27 Ti2'
_chemical_formula_weight 1423.77
_space_group_crystal_system monoclinic
_space_group_IT_number 15
_space_group_name_Hall '-C 2yc'
_space_group_name_H-M_alt 'C 1 2/c 1'
_symmetry_space_group_name_Hall '-C 2yc'
_symmetry_space_group_name_H-M 'C 1 2/c 1'
_atom_sites_solution_hydrogens geom
_audit_creation_method SHELXL-2016/6
_cell_angle_alpha 90
_cell_angle_beta 121.121(9)
_cell_angle_gamma 90
_cell_formula_units_Z 8
_cell_length_a 29.1059(15)
_cell_length_b 22.5991(10)
_cell_length_c 25.3240(13)
_cell_measurement_reflns_used 17087
_cell_measurement_temperature 173(2)
_cell_measurement_theta_max 74.0226
_cell_measurement_theta_min 3.8540
_cell_volume 14259.9(18)
_computing_cell_refinement 'CAD4 Express (Enraf Nonius, 1994)'
_computing_data_collection 'CAD4 Express (Enraf Nonius, 1994)'
_computing_data_reduction 'XCAD4 (Harms & Wocadlo, 1995)'
_computing_molecular_graphics SHELXL-2016/6
_computing_publication_material SHELXL-2016/6
_computing_structure_refinement 'SHELXL-2016/6 (Sheldrick, 2016)'
_computing_structure_solution 'ShelXS (Sheldrick, 2015)'
_diffrn_ambient_temperature 173(2)
_diffrn_measured_fraction_theta_full 0.983
_diffrn_measured_fraction_theta_max 0.982
_diffrn_measurement_device_type 'Enraf Nonius TurboCAD4'
_diffrn_measurement_method 'non-profiled \w/2\t scans'
_diffrn_radiation_type CuK\a
_diffrn_radiation_wavelength 1.54184
_diffrn_reflns_av_R_equivalents 0.0708
_diffrn_reflns_av_unetI/netI 0.2356
_diffrn_reflns_Laue_measured_fraction_full 0.983
_diffrn_reflns_Laue_measured_fraction_max 0.982
_diffrn_reflns_limit_h_max 34
_diffrn_reflns_limit_h_min 0
_diffrn_reflns_limit_k_max 26
_diffrn_reflns_limit_k_min 0
_diffrn_reflns_limit_l_max 26
_diffrn_reflns_limit_l_min -30
_diffrn_reflns_number 12938
_diffrn_reflns_point_group_measured_fraction_full 0.983
_diffrn_reflns_point_group_measured_fraction_max 0.982
_diffrn_reflns_theta_full 67.684
_diffrn_reflns_theta_max 67.746
_diffrn_reflns_theta_min 2.640
_diffrn_source 'Enraf Nonius FR590'
_exptl_absorpt_coefficient_mu 2.595
_exptl_absorpt_correction_T_max 0.7325
_exptl_absorpt_correction_T_min 0.4186
_exptl_absorpt_correction_type multi-scan
_exptl_absorpt_process_details 'Sadabs (Bruker 2012)'
_exptl_crystal_colour colourless
_exptl_crystal_density_diffrn 1.326
_exptl_crystal_description prism
_exptl_crystal_F_000 5920
_exptl_crystal_size_max 0.290
_exptl_crystal_size_mid 0.230
_exptl_crystal_size_min 0.190
_refine_diff_density_max 0.706
_refine_diff_density_min -0.648
_refine_diff_density_rms 0.131
_refine_ls_extinction_method none
_refine_ls_goodness_of_fit_ref 1.063
_refine_ls_hydrogen_treatment constr
_refine_ls_matrix_type full
_refine_ls_number_parameters 952
_refine_ls_number_reflns 12699
_refine_ls_number_restraints 283
_refine_ls_restrained_S_all 1.069
_refine_ls_R_factor_all 0.3142
_refine_ls_R_factor_gt 0.1260
_refine_ls_shift/su_max 0.009
_refine_ls_shift/su_mean 0.000
_refine_ls_structure_factor_coef Fsqd
_refine_ls_weighting_details 'w=1/[\s^2^(Fo^2^)+(0.2000P)^2^] where P=(Fo^2^+2Fc^2^)/3'
_refine_ls_weighting_scheme calc
_refine_ls_wR_factor_gt 0.3123
_refine_ls_wR_factor_ref 0.4050
_reflns_Friedel_coverage 0.000
_reflns_number_gt 4710
_reflns_number_total 12699
_reflns_threshold_expression 'I > 2\s(I)'
_cod_data_source_file ja7b10098_si_003.cif
_cod_data_source_block Li_Ti_ethyl
_cod_original_cell_volume 14259.9(17)
_cod_database_code 4126708
_shelx_shelxl_version_number 2016/6
_shelx_space_group_comment
;
The symmetry employed for this shelxl refinement is uniquely defined
by the following loop, which should always be used as a source of
symmetry information in preference to the above space-group names.
They are only intended as comments.
;
_shelx_estimated_absorpt_t_min 0.520
_shelx_estimated_absorpt_t_max 0.638

loop_
_space_group_symop_operation_xyz
'x, y, z'
'-x, y, -z+1/2'
'x+1/2, y+1/2, z'
'-x+1/2, y+1/2, -z+1/2'
'-x, -y, -z'
'x, -y, z-1/2'
'-x+1/2, -y+1/2, -z'
'x+1/2, -y+1/2, z-1/2'

loop_
_atom_site_label
_atom_site_type_symbol
_atom_site_fract_x
_atom_site_fract_y
_atom_site_fract_z
_atom_site_U_iso_or_equiv
_atom_site_adp_type
_atom_site_occupancy
_atom_site_site_symmetry_order
_atom_site_calc_flag
_atom_site_refinement_flags_posn
_atom_site_refinement_flags_adp
_atom_site_refinement_flags_occupancy
_atom_site_disorder_assembly
_atom_site_disorder_group
Ti1 Ti 0.71316(7) 0.47836(10) 0.55526(9) 0.0551(6) Uani 1 1 d . . . . .
Ti2 Ti 0.68448(7) 0.31356(10) 0.70145(9) 0.0567(6) Uani 1 1 d . . . . .
O1 O 0.7800(3) 0.4970(4) 0.5649(4) 0.075(3) Uani 1 1 d . . . . .
O2 O 0.7611(3) 0.4647(4) 0.6471(3) 0.062(2) Uani 1 1 d . . . . .
O3 O 0.7999(3) 0.4517(4) 0.7738(4) 0.077(3) Uani 1 1 d . . . . .
O4 O 0.8912(9) 0.4545(16) 0.8342(9) 0.096(6) Uani 0.5 1 d D U P A 1
O4B O 0.8859(9) 0.4681(15) 0.8406(9) 0.096(6) Uani 0.5 1 d D U P A 2
O5 O 0.6953(3) 0.5593(3) 0.5519(3) 0.061(2) Uani 1 1 d . . . . .
O6 O 0.6510(2) 0.4729(3) 0.5700(3) 0.0448(17) Uani 1 1 d . . . . .
O7 O 0.5640(2) 0.4318(3) 0.5797(3) 0.0456(17) Uani 1 1 d . . . . .
O8 O 0.5135(2) 0.5026(3) 0.5846(3) 0.0494(18) Uani 1 1 d . . . . .
O9 O 0.6801(3) 0.4682(4) 0.4678(4) 0.064(2) Uani 1 1 d . . . . .
O10 O 0.7072(2) 0.3893(3) 0.5476(3) 0.0508(19) Uani 1 1 d . . . . .
O11 O 0.7218(3) 0.2665(3) 0.5720(3) 0.060(2) Uani 1 1 d . . . . .
O12 O 0.6816(3) 0.2086(4) 0.4895(3) 0.056(2) Uani 1 1 d . . . . .
O13 O 0.7403(3) 0.2925(4) 0.7821(3) 0.067(2) Uani 1 1 d . . . . .
O14 O 0.7508(2) 0.3276(3) 0.6967(3) 0.057(2) Uani 1 1 d . . . . .
O15 O 0.8200(3) 0.3441(4) 0.6524(4) 0.075(3) Uani 1 1 d . . . . .
O16 O 0.9068(6) 0.3280(10) 0.7144(11) 0.080(5) Uani 0.5 1 d D U P B 1
O16B O 0.9092(5) 0.3486(9) 0.7300(9) 0.074(4) Uani 0.5 1 d D U P B 2
O17 O 0.6651(3) 0.2343(3) 0.6786(3) 0.063(2) Uani 1 1 d . . . . .
O18 O 0.6410(3) 0.3210(3) 0.6075(3) 0.0513(18) Uani 1 1 d . . . . .
O19 O 0.5805(3) 0.3652(4) 0.4878(3) 0.0519(18) Uani 1 1 d . . . . .
O20 O 0.5307(3) 0.2994(4) 0.4127(3) 0.060(2) Uani 1 1 d . . . . .
O21 O 0.6298(3) 0.3224(4) 0.7213(3) 0.062(2) Uani 1 1 d . . . . .
O22 O 0.6799(2) 0.4021(3) 0.7044(3) 0.0521(19) Uani 1 1 d . . . . .
O23 O 0.7001(3) 0.5255(4) 0.7097(4) 0.066(2) Uani 1 1 d . . . . .
O24 O 0.6510(3) 0.5839(4) 0.7312(4) 0.068(2) Uani 1 1 d . . . . .
Li1 Li 0.7313(7) 0.4541(9) 0.6985(8) 0.056(5) Uani 1 1 d . . . . .
Li2 Li 0.6201(6) 0.3976(9) 0.5693(8) 0.057(5) Uani 1 1 d . . . . .
Li3 Li 0.7451(7) 0.3371(9) 0.6170(9) 0.060(5) Uani 1 1 d . . . . .
C1 C 0.8226(5) 0.4999(7) 0.6213(7) 0.086(5) Uani 1 1 d . . . . .
C2 C 0.8121(4) 0.4818(6) 0.6704(6) 0.078(4) Uani 1 1 d . . . . .
C3 C 0.8540(4) 0.4818(6) 0.7328(7) 0.084(4) Uani 1 1 d . . . . .
C4 C 0.9052(6) 0.5028(9) 0.7479(9) 0.125(7) Uani 1 1 d . . . . .
H4 H 0.933970 0.503980 0.789570 0.150 Uiso 1 1 calc R U . . .
C5 C 0.9128(6) 0.5214(10) 0.7008(10) 0.138(8) Uani 1 1 d . . . . .
H5 H 0.946887 0.536723 0.711479 0.166 Uiso 1 1 calc R U . . .
C6 C 0.8736(5) 0.5189(9) 0.6397(8) 0.129(7) Uani 1 1 d . . . . .
H6 H 0.881767 0.530521 0.609408 0.155 Uiso 1 1 calc R U . . .
C7 C 0.8430(5) 0.4642(6) 0.7817(5) 0.074(4) Uani 1 1 d D . . . .
C8 C 0.8827(12) 0.4345(15) 0.8839(14) 0.104(6) Uani 0.5 1 d D U P A 1
H8A H 0.857986 0.400195 0.871120 0.125 Uiso 0.5 1 calc R U P A 1
H8B H 0.869065 0.466691 0.898753 0.125 Uiso 0.5 1 calc R U P A 1
C9 C 0.9391(12) 0.4176(17) 0.9311(16) 0.151(10) Uani 0.5 1 d D U P A 1
H9A H 0.940406 0.402916 0.968227 0.226 Uiso 0.5 1 calc R U P A 1
H9B H 0.951457 0.386611 0.914264 0.226 Uiso 0.5 1 calc R U P A 1
H9C H 0.962414 0.452371 0.941591 0.226 Uiso 0.5 1 calc R U P A 1
C8B C 0.8810(12) 0.4641(17) 0.8963(12) 0.106(6) Uani 0.5 1 d D U P A 2
H8B1 H 0.862636 0.426343 0.893699 0.127 Uiso 0.5 1 calc R U P A 2
H8B2 H 0.857045 0.496426 0.893821 0.127 Uiso 0.5 1 calc R U P A 2
C9B C 0.9314(13) 0.4669(18) 0.9592(15) 0.147(10) Uani 0.5 1 d D U P A 2
H9B1 H 0.921951 0.463683 0.991043 0.221 Uiso 0.5 1 calc R U P A 2
H9B2 H 0.955248 0.434228 0.963607 0.221 Uiso 0.5 1 calc R U P A 2
H9B3 H 0.949628 0.504664 0.963729 0.221 Uiso 0.5 1 calc R U P A 2
C10 C 0.6498(4) 0.5737(5) 0.5532(5) 0.051(3) Uani 1 1 d . . . . .
C11 C 0.6275(3) 0.5238(5) 0.5651(4) 0.042(2) Uani 1 1 d . . . . .
C12 C 0.5807(4) 0.5337(5) 0.5680(4) 0.046(3) Uani 1 1 d . . . . .
C13 C 0.5616(4) 0.5908(5) 0.5610(5) 0.056(3) Uani 1 1 d . . . . .
H13 H 0.530413 0.596963 0.563262 0.068 Uiso 1 1 calc R U . . .
C14 C 0.5846(4) 0.6397(5) 0.5508(5) 0.061(3) Uani 1 1 d . . . . .
H14 H 0.569969 0.678232 0.546254 0.073 Uiso 1 1 calc R U . . .
C15 C 0.6309(4) 0.6297(6) 0.5476(5) 0.061(3) Uani 1 1 d . . . . .
H15 H 0.648723 0.661789 0.541495 0.073 Uiso 1 1 calc R U . . .
C16 C 0.5540(4) 0.4835(6) 0.5786(4) 0.050(3) Uani 1 1 d . . . . .
C17 C 0.4841(4) 0.4564(5) 0.5961(5) 0.052(3) Uani 1 1 d . . . . .
H17A H 0.508935 0.432970 0.633126 0.062 Uiso 1 1 calc R U . . .
H17B H 0.465753 0.429308 0.560329 0.062 Uiso 1 1 calc R U . . .
C18 C 0.4432(4) 0.4891(6) 0.6061(6) 0.071(4) Uani 1 1 d . . . . .
H18A H 0.422241 0.460384 0.613974 0.107 Uiso 1 1 calc R U . . .
H18B H 0.462057 0.515781 0.641485 0.107 Uiso 1 1 calc R U . . .
H18C H 0.419116 0.512139 0.569096 0.107 Uiso 1 1 calc R U . . .
C19 C 0.6732(4) 0.4136(6) 0.4464(5) 0.051(3) Uani 1 1 d . . . . .
C20 C 0.6882(4) 0.3696(5) 0.4896(5) 0.051(3) Uani 1 1 d . . . . .
C21 C 0.6818(4) 0.3113(6) 0.4715(5) 0.050(3) Uani 1 1 d . . . . .
C22 C 0.6630(4) 0.2973(6) 0.4088(6) 0.061(3) Uani 1 1 d . . . . .
H22 H 0.660308 0.257177 0.396283 0.073 Uiso 1 1 calc R U . . .
C23 C 0.6488(4) 0.3417(7) 0.3665(6) 0.067(4) Uani 1 1 d . . . . .
H23 H 0.635061 0.332028 0.324404 0.080 Uiso 1 1 calc R U . . .
C24 C 0.6541(4) 0.4006(6) 0.3837(5) 0.063(3) Uani 1 1 d . . . . .
H24 H 0.645098 0.431320 0.354362 0.075 Uiso 1 1 calc R U . . .
C25 C 0.6974(4) 0.2618(6) 0.5151(6) 0.056(3) Uani 1 1 d . . . . .
C26 C 0.6958(4) 0.1584(6) 0.5314(6) 0.067(4) Uani 1 1 d . . . . .
H26A H 0.735256 0.153773 0.556288 0.081 Uiso 1 1 calc R U . . .
H26B H 0.682409 0.164868 0.559815 0.081 Uiso 1 1 calc R U . . .
C27 C 0.6714(5) 0.1053(6) 0.4945(7) 0.091(4) Uani 1 1 d . . . . .
H27A H 0.680417 0.071043 0.521877 0.137 Uiso 1 1 calc R U . . .
H27B H 0.632285 0.110178 0.470242 0.137 Uiso 1 1 calc R U . . .
H27C H 0.684950 0.099122 0.466727 0.137 Uiso 1 1 calc R U . . .
C28 C 0.7917(4) 0.2920(5) 0.7968(5) 0.066(3) Uani 1 1 d . . . . .
C29 C 0.7979(4) 0.3136(5) 0.7469(5) 0.057(3) Uani 1 1 d . . . . .
C30 C 0.8480(4) 0.3153(6) 0.7570(6) 0.069(4) Uani 1 1 d . . . . .
C31 C 0.8923(4) 0.3009(6) 0.8128(7) 0.083(4) Uani 1 1 d . . . . .
H31 H 0.927188 0.303882 0.818505 0.100 Uiso 1 1 calc R U . . .
C32 C 0.8860(5) 0.2820(6) 0.8609(7) 0.089(5) Uani 1 1 d . . . . .
H32 H 0.916345 0.272334 0.899886 0.106 Uiso 1 1 calc R U . . .
C33 C 0.8343(5) 0.2776(6) 0.8509(6) 0.078(4) Uani 1 1 d . . . . .
H33 H 0.829460 0.264008 0.883190 0.094 Uiso 1 1 calc R U . . .
C34 C 0.8563(4) 0.3349(6) 0.7035(7) 0.081(4) Uani 1 1 d D . . . .
C35 C 0.9133(10) 0.3467(13) 0.6642(12) 0.084(5) Uani 0.5 1 d D U P B 1
H35A H 0.928787 0.386860 0.670090 0.101 Uiso 0.5 1 calc R U P B 1
H35B H 0.879782 0.343601 0.623396 0.101 Uiso 0.5 1 calc R U P B 1
C36 C 0.9524(11) 0.2990(13) 0.6753(16) 0.105(9) Uani 0.5 1 d D U P B 1
H36A H 0.963760 0.302181 0.645133 0.158 Uiso 0.5 1 calc R U P B 1
H36B H 0.983704 0.302961 0.717046 0.158 Uiso 0.5 1 calc R U P B 1
H36C H 0.935483 0.260393 0.671099 0.158 Uiso 0.5 1 calc R U P B 1
C35B C 0.9226(10) 0.3753(12) 0.6884(13) 0.083(5) Uani 0.5 1 d D U P B 2
H35C H 0.943200 0.411750 0.708329 0.099 Uiso 0.5 1 calc R U P B 2
H35D H 0.888641 0.387721 0.651283 0.099 Uiso 0.5 1 calc R U P B 2
C36B C 0.9537(12) 0.3406(15) 0.6671(15) 0.106(8) Uani 0.5 1 d D U P B 2
H36D H 0.959629 0.364931 0.639093 0.158 Uiso 0.5 1 calc R U P B 2
H36E H 0.988438 0.329172 0.702809 0.158 Uiso 0.5 1 calc R U P B 2
H36F H 0.933569 0.305007 0.645439 0.158 Uiso 0.5 1 calc R U P B 2
C37 C 0.6278(4) 0.2215(5) 0.6185(5) 0.050(3) Uani 1 1 d . . . . .
C38 C 0.6154(3) 0.2720(5) 0.5793(5) 0.044(3) Uani 1 1 d . . . . .
C39 C 0.5788(3) 0.2644(5) 0.5162(5) 0.047(3) Uani 1 1 d . . . . .
C40 C 0.5545(4) 0.2100(6) 0.4952(5) 0.054(3) Uani 1 1 d . . . . .
H40 H 0.527976 0.205667 0.452737 0.065 Uiso 1 1 calc R U . . .
C41 C 0.5673(4) 0.1626(6) 0.5331(6) 0.068(4) Uani 1 1 d . . . . .
H41 H 0.550905 0.125377 0.516613 0.082 Uiso 1 1 calc R U . . .
C42 C 0.6041(4) 0.1680(6) 0.5959(6) 0.063(3) Uani 1 1 d . . . . .
H42 H 0.612594 0.134981 0.622621 0.076 Uiso 1 1 calc R U . . .
C43 C 0.5643(4) 0.3151(6) 0.4733(5) 0.052(3) Uani 1 1 d . . . . .
C44 C 0.5191(4) 0.3475(6) 0.3686(5) 0.065(3) Uani 1 1 d . U . . .
H44A H 0.510241 0.384335 0.382618 0.078 Uiso 1 1 calc R U . . .
H44B H 0.550586 0.355151 0.364406 0.078 Uiso 1 1 calc R U . . .
C45 C 0.4739(6) 0.3283(7) 0.3104(6) 0.112(5) Uani 1 1 d . U . . .
H45A H 0.464623 0.359179 0.279328 0.168 Uiso 1 1 calc R U . . .
H45B H 0.483283 0.291850 0.297217 0.168 Uiso 1 1 calc R U . . .
H45C H 0.443137 0.320890 0.315340 0.168 Uiso 1 1 calc R U . . .
C46 C 0.6184(4) 0.3768(6) 0.7316(5) 0.055(3) Uani 1 1 d . . . . .
C47 C 0.6463(4) 0.4212(5) 0.7216(4) 0.052(3) Uani 1 1 d . . . . .
C48 C 0.6365(4) 0.4808(6) 0.7294(4) 0.053(3) Uani 1 1 d . . . . .
C49 C 0.5986(4) 0.4920(6) 0.7483(5) 0.068(4) Uani 1 1 d . . . . .
H49 H 0.590627 0.531569 0.753454 0.082 Uiso 1 1 calc R U . . .
C50 C 0.5736(5) 0.4459(8) 0.7591(6) 0.087(5) Uani 1 1 d . . . . .
H50 H 0.548817 0.454492 0.771830 0.105 Uiso 1 1 calc R U . . .
C51 C 0.5835(4) 0.3873(7) 0.7522(5) 0.066(3) Uani 1 1 d . . . . .
H51 H 0.566986 0.355756 0.761104 0.079 Uiso 1 1 calc R U . . .
C52 C 0.6651(4) 0.5302(6) 0.7221(5) 0.059(3) Uani 1 1 d . . . . .
C53 C 0.6814(5) 0.6339(6) 0.7314(6) 0.073(4) Uani 1 1 d . . . . .
H53A H 0.659800 0.670155 0.723806 0.088 Uiso 1 1 calc R U . . .
H53B H 0.688210 0.629640 0.697130 0.088 Uiso 1 1 calc R U . . .
C54 C 0.7332(4) 0.6410(6) 0.7895(6) 0.082(4) Uani 1 1 d . . . . .
H54A H 0.751819 0.675838 0.786616 0.123 Uiso 1 1 calc R U . . .
H54B H 0.726823 0.646297 0.823668 0.123 Uiso 1 1 calc R U . . .
H54C H 0.755262 0.605740 0.796965 0.123 Uiso 1 1 calc R U . . .
O55 O 0.6818(5) 0.3459(7) 0.9306(6) 0.151(4) Uani 1 1 d D U . . .
O60 O 0.6330(5) 0.2434(6) 0.9630(6) 0.147(4) Uani 1 1 d D U . . .
O65 O 0.7396(5) 0.2167(6) 0.9504(7) 0.162(4) Uani 1 1 d D U . . .
N57 N 0.7331(7) 0.4107(8) 0.9138(8) 0.150(5) Uani 1 1 d D U . . .
N62 N 0.5454(6) 0.2734(8) 0.9140(7) 0.128(4) Uani 1 1 d D U . . .
N67 N 0.6917(7) 0.1750(8) 0.8491(9) 0.143(5) Uani 1 1 d D U . . .
Li4 Li 0.7007(14) 0.2741(18) 0.9710(18) 0.147(6) Uani 1 1 d . U . . .
C56 C 0.6930(8) 0.4020(10) 0.9178(10) 0.162(5) Uani 1 1 d D U . . .
H56 H 0.669641 0.433930 0.912078 0.194 Uiso 1 1 calc R U . . .
C58 C 0.7676(9) 0.3710(11) 0.9099(12) 0.218(9) Uani 1 1 d D U . . .
H58A H 0.758259 0.330547 0.914935 0.328 Uiso 1 1 calc R U . . .
H58B H 0.804655 0.379515 0.942506 0.328 Uiso 1 1 calc R U . . .
H58C H 0.764360 0.374736 0.869545 0.328 Uiso 1 1 calc R U . . .
C59 C 0.7466(8) 0.4669(9) 0.9021(9) 0.160(7) Uani 1 1 d D U . . .
H59A H 0.715081 0.492769 0.885110 0.241 Uiso 1 1 calc R U . . .
H59B H 0.758474 0.463227 0.872475 0.241 Uiso 1 1 calc R U . . .
H59C H 0.775565 0.483769 0.940720 0.241 Uiso 1 1 calc R U . . .
C61 C 0.5800(8) 0.2418(10) 0.9518(10) 0.156(5) Uani 1 1 d D U . . .
H61 H 0.571619 0.215219 0.974633 0.187 Uiso 1 1 calc R U . . .
C63 C 0.5656(9) 0.3096(10) 0.8837(10) 0.182(8) Uani 1 1 d D U . . .
H63A H 0.604707 0.312705 0.909787 0.273 Uiso 1 1 calc R U . . .
H63B H 0.549646 0.349159 0.876496 0.273 Uiso 1 1 calc R U . . .
H63C H 0.556152 0.291594 0.844117 0.273 Uiso 1 1 calc R U . . .
C64 C 0.4943(5) 0.2834(7) 0.8993(8) 0.111(5) Uani 1 1 d D U . . .
H64A H 0.469708 0.274298 0.855563 0.167 Uiso 1 1 calc R U . . .
H64B H 0.490257 0.325008 0.906972 0.167 Uiso 1 1 calc R U . . .
H64C H 0.485915 0.258085 0.924603 0.167 Uiso 1 1 calc R U . . .
C66 C 0.7293(9) 0.1754(10) 0.9041(10) 0.161(5) Uani 1 1 d D U . . .
H66 H 0.754059 0.143570 0.916092 0.193 Uiso 1 1 calc R U . . .
C68 C 0.6522(8) 0.2196(9) 0.8247(9) 0.159(7) Uani 1 1 d D U . . .
H68A H 0.632068 0.218961 0.845978 0.239 Uiso 1 1 calc R U . . .
H68B H 0.627641 0.212501 0.780569 0.239 Uiso 1 1 calc R U . . .
H68C H 0.669434 0.258258 0.830599 0.239 Uiso 1 1 calc R U . . .
C69 C 0.6958(7) 0.1368(8) 0.8083(7) 0.136(6) Uani 1 1 d D U . . .
H69A H 0.724564 0.108107 0.831683 0.203 Uiso 1 1 calc R U . . .
H69B H 0.703862 0.159699 0.781190 0.203 Uiso 1 1 calc R U . . .
H69C H 0.661712 0.115756 0.783277 0.203 Uiso 1 1 calc R U . . .

loop_
_atom_site_aniso_label
_atom_site_aniso_U_11
_atom_site_aniso_U_22
_atom_site_aniso_U_33
_atom_site_aniso_U_23
_atom_site_aniso_U_13
_atom_site_aniso_U_12
Ti1 0.0375(10) 0.0737(16) 0.0601(13) -0.0037(12) 0.0295(10) 0.0032(10)
Ti2 0.0437(11) 0.0675(16) 0.0529(12) 0.0097(11) 0.0208(10) 0.0105(10)
O1 0.036(4) 0.126(8) 0.064(5) -0.008(5) 0.027(4) -0.010(4)
O2 0.039(4) 0.089(6) 0.056(5) -0.005(4) 0.023(3) 0.001(4)
O3 0.055(5) 0.096(7) 0.058(5) -0.002(5) 0.014(4) -0.001(5)
O4 0.073(6) 0.109(9) 0.088(7) -0.011(6) 0.029(5) -0.004(6)
O4B 0.072(6) 0.109(9) 0.088(7) -0.011(6) 0.028(5) -0.007(6)
O5 0.048(4) 0.079(6) 0.067(5) -0.004(4) 0.037(4) -0.008(4)
O6 0.032(3) 0.060(5) 0.046(4) 0.005(4) 0.022(3) 0.008(3)
O7 0.047(4) 0.049(5) 0.046(4) 0.000(4) 0.028(3) 0.005(4)
O8 0.042(4) 0.067(5) 0.047(4) -0.001(4) 0.029(3) 0.008(3)
O9 0.060(5) 0.078(6) 0.067(5) 0.005(5) 0.043(4) 0.013(4)
O10 0.034(3) 0.071(5) 0.046(4) -0.003(4) 0.018(3) 0.010(3)
O11 0.045(4) 0.080(6) 0.055(5) -0.005(4) 0.026(4) 0.011(4)
O12 0.049(4) 0.064(6) 0.062(5) 0.001(5) 0.034(4) 0.012(4)
O13 0.054(5) 0.086(6) 0.045(4) 0.017(4) 0.014(4) 0.012(4)
O14 0.029(3) 0.068(5) 0.057(4) -0.002(4) 0.010(3) 0.011(3)
O15 0.039(4) 0.095(7) 0.085(6) -0.013(5) 0.028(4) 0.012(4)
O16 0.051(5) 0.092(8) 0.089(7) -0.009(6) 0.030(5) 0.014(5)
O16B 0.046(5) 0.090(8) 0.087(7) -0.008(6) 0.035(5) 0.013(5)
O17 0.053(4) 0.066(6) 0.062(5) 0.013(4) 0.024(4) 0.011(4)
O18 0.042(4) 0.060(5) 0.051(4) 0.004(4) 0.023(3) 0.007(4)
O19 0.053(4) 0.061(5) 0.049(4) -0.004(4) 0.031(4) -0.001(4)
O20 0.045(4) 0.083(6) 0.049(4) -0.005(4) 0.023(4) -0.011(4)
O21 0.059(5) 0.073(6) 0.060(5) 0.016(4) 0.034(4) 0.014(4)
O22 0.042(4) 0.071(5) 0.048(4) 0.001(4) 0.026(3) 0.008(4)
O23 0.056(5) 0.078(6) 0.068(5) -0.006(4) 0.035(4) -0.002(4)
O24 0.047(4) 0.078(6) 0.072(6) -0.021(5) 0.026(4) 0.002(4)
Li1 0.044(10) 0.064(13) 0.050(11) -0.015(10) 0.016(9) -0.005(9)
Li2 0.027(8) 0.070(14) 0.054(11) 0.009(10) 0.007(8) 0.011(8)
Li3 0.047(10) 0.078(15) 0.052(11) -0.013(10) 0.024(9) 0.009(10)
C1 0.043(7) 0.123(13) 0.101(11) -0.030(10) 0.044(8) -0.010(7)
C2 0.043(6) 0.105(12) 0.087(10) -0.014(8) 0.034(7) -0.001(7)
C3 0.027(6) 0.098(11) 0.092(10) -0.008(9) 0.006(6) -0.011(6)
C4 0.051(9) 0.175(19) 0.124(15) -0.025(14) 0.027(10) -0.032(10)
C5 0.044(8) 0.21(2) 0.142(18) -0.038(17) 0.038(11) -0.038(11)
C6 0.049(8) 0.22(2) 0.118(14) -0.024(14) 0.042(10) -0.032(11)
C7 0.056(8) 0.086(11) 0.044(7) -0.002(7) 0.000(6) -0.003(7)
C8 0.078(7) 0.115(10) 0.091(8) -0.007(8) 0.023(7) -0.009(8)
C9 0.111(12) 0.144(15) 0.114(13) -0.016(12) 0.000(12) -0.005(13)
C8B 0.080(7) 0.121(10) 0.090(8) -0.003(8) 0.024(7) -0.011(7)
C9B 0.109(12) 0.148(15) 0.117(13) -0.013(13) 0.011(12) -0.013(13)
C10 0.038(5) 0.057(8) 0.050(6) -0.003(6) 0.017(5) 0.001(5)
C11 0.030(5) 0.049(7) 0.044(6) -0.004(5) 0.017(4) 0.007(5)
C12 0.039(5) 0.051(7) 0.047(6) 0.000(5) 0.020(5) 0.006(5)
C13 0.045(6) 0.073(9) 0.054(7) -0.005(6) 0.028(5) -0.001(6)
C14 0.062(7) 0.060(9) 0.062(7) -0.018(6) 0.033(6) 0.002(6)
C15 0.049(6) 0.068(9) 0.060(7) -0.002(6) 0.024(6) 0.000(6)
C16 0.028(5) 0.080(9) 0.040(6) 0.001(6) 0.016(4) 0.011(5)
C17 0.048(6) 0.067(8) 0.047(6) -0.002(6) 0.029(5) 0.000(5)
C18 0.056(7) 0.104(11) 0.068(8) 0.002(7) 0.043(6) 0.002(7)
C19 0.040(5) 0.069(9) 0.050(7) 0.006(6) 0.028(5) 0.010(5)
C20 0.030(5) 0.065(8) 0.058(7) -0.004(7) 0.023(5) 0.003(5)
C21 0.038(5) 0.067(8) 0.053(7) 0.001(7) 0.028(5) 0.006(5)
C22 0.031(5) 0.071(9) 0.074(8) -0.021(7) 0.023(6) -0.005(5)
C23 0.036(6) 0.102(11) 0.061(8) -0.007(8) 0.023(6) 0.011(7)
C24 0.049(6) 0.099(11) 0.054(7) 0.013(7) 0.037(6) 0.016(7)
C25 0.035(6) 0.071(9) 0.071(8) -0.007(8) 0.034(6) 0.004(6)
C26 0.046(6) 0.078(10) 0.073(8) -0.021(8) 0.028(6) -0.001(6)
C27 0.077(9) 0.095(12) 0.103(12) -0.009(10) 0.047(9) -0.012(8)
C28 0.048(7) 0.062(8) 0.055(7) 0.018(6) 0.004(6) 0.013(6)
C29 0.041(6) 0.063(8) 0.048(7) 0.000(6) 0.010(5) 0.005(5)
C30 0.036(6) 0.078(9) 0.071(8) 0.005(7) 0.012(6) 0.019(6)
C31 0.027(6) 0.078(10) 0.098(11) 0.012(9) -0.001(6) 0.015(6)
C32 0.049(8) 0.075(10) 0.096(11) 0.036(9) 0.005(7) 0.011(7)
C33 0.059(8) 0.078(10) 0.063(8) 0.019(7) 0.007(6) 0.005(7)
C34 0.027(6) 0.089(11) 0.100(11) -0.010(9) 0.015(7) 0.011(6)
C35 0.051(6) 0.097(9) 0.094(8) -0.012(7) 0.030(6) 0.010(7)
C36 0.085(12) 0.099(16) 0.102(13) -0.016(14) 0.027(11) -0.005(14)
C35B 0.053(6) 0.095(9) 0.093(8) -0.013(7) 0.033(6) 0.014(7)
C36B 0.081(11) 0.113(14) 0.098(12) 0.003(13) 0.029(10) 0.034(12)
C37 0.030(5) 0.051(8) 0.067(7) 0.002(6) 0.023(5) 0.008(5)
C38 0.025(5) 0.043(7) 0.059(7) 0.006(5) 0.017(5) 0.007(4)
C39 0.026(5) 0.052(7) 0.056(7) 0.002(6) 0.016(5) 0.011(5)
C40 0.029(5) 0.070(9) 0.062(7) 0.007(7) 0.022(5) 0.007(5)
C41 0.051(7) 0.065(9) 0.083(9) -0.011(8) 0.031(7) -0.005(6)
C42 0.054(7) 0.064(9) 0.077(9) 0.007(7) 0.039(7) -0.008(6)
C43 0.030(5) 0.058(8) 0.066(7) -0.006(7) 0.024(5) 0.003(5)
C44 0.056(7) 0.092(9) 0.048(6) -0.012(7) 0.028(5) -0.002(6)
C45 0.105(9) 0.107(10) 0.073(8) 0.018(8) 0.009(7) -0.023(8)
C46 0.047(6) 0.073(9) 0.044(6) -0.004(6) 0.023(5) 0.002(6)
C47 0.043(6) 0.069(9) 0.035(6) -0.008(6) 0.013(5) 0.000(6)
C48 0.037(5) 0.079(9) 0.040(6) -0.028(6) 0.017(5) -0.014(6)
C49 0.043(6) 0.089(10) 0.061(8) -0.034(7) 0.019(6) -0.003(6)
C50 0.051(7) 0.156(16) 0.066(9) -0.031(9) 0.038(7) -0.028(9)
C51 0.059(7) 0.088(11) 0.049(7) -0.003(7) 0.027(6) 0.003(7)
C52 0.038(6) 0.080(10) 0.047(6) -0.020(6) 0.013(5) 0.007(6)
C53 0.058(7) 0.070(10) 0.086(10) -0.020(8) 0.033(7) -0.005(7)
C54 0.053(7) 0.104(12) 0.087(10) -0.024(8) 0.035(7) -0.017(7)
O55 0.146(7) 0.160(9) 0.169(8) -0.026(8) 0.098(7) -0.004(7)
O60 0.131(9) 0.163(10) 0.142(9) -0.023(8) 0.068(8) 0.017(8)
O65 0.135(7) 0.159(9) 0.173(9) -0.028(7) 0.066(7) 0.029(7)
N57 0.124(9) 0.183(11) 0.187(10) -0.033(9) 0.112(8) -0.031(8)
N62 0.126(9) 0.174(11) 0.121(9) 0.000(8) 0.089(8) 0.012(8)
N67 0.119(9) 0.156(10) 0.154(10) -0.001(9) 0.071(7) 0.056(8)
Li4 0.133(9) 0.156(10) 0.163(10) -0.024(9) 0.085(8) 0.020(9)
C56 0.145(9) 0.174(11) 0.185(9) -0.027(9) 0.099(8) -0.028(9)
C58 0.162(15) 0.212(18) 0.273(18) -0.045(17) 0.107(15) 0.013(14)
C59 0.172(14) 0.195(16) 0.151(14) -0.032(13) 0.109(11) -0.102(12)
C61 0.145(10) 0.168(10) 0.142(10) -0.016(8) 0.065(9) 0.032(9)
C63 0.190(15) 0.217(18) 0.161(15) 0.000(14) 0.106(13) -0.017(14)
C64 0.075(9) 0.131(12) 0.138(12) 0.002(10) 0.061(9) -0.014(9)
C66 0.139(9) 0.167(10) 0.168(11) -0.016(9) 0.074(8) 0.045(8)
C68 0.142(13) 0.170(15) 0.179(15) 0.067(13) 0.092(12) 0.058(12)
C69 0.150(11) 0.100(11) 0.108(11) 0.002(9) 0.032(9) -0.013(9)

loop_
_atom_type_symbol
_atom_type_description
_atom_type_scat_dispersion_real
_atom_type_scat_dispersion_imag
_atom_type_scat_source
C C 0.0181 0.0091 'International Tables Vol C Tables 4.2.6.8 and 6.1.1.4'
H H 0.0000 0.0000 'International Tables Vol C Tables 4.2.6.8 and 6.1.1.4'
Li Li 0.0008 0.0003 'International Tables Vol C Tables 4.2.6.8 and 6.1.1.4'
N N 0.0311 0.0180 'International Tables Vol C Tables 4.2.6.8 and 6.1.1.4'
O O 0.0492 0.0322 'International Tables Vol C Tables 4.2.6.8 and 6.1.1.4'
Ti Ti 0.2191 1.8069 'International Tables Vol C Tables 4.2.6.8 and 6.1.1.4'

loop_
_geom_angle_atom_site_label_1
_geom_angle_atom_site_label_2
_geom_angle_atom_site_label_3
_geom_angle
_geom_angle_site_symmetry_1
_geom_angle_site_symmetry_3
O1 Ti1 O5 91.8(4) . .
O1 Ti1 O9 92.6(3) . .
O5 Ti1 O9 95.9(3) . .
O1 Ti1 O10 105.5(3) . .
O5 Ti1 O10 161.9(3) . .
O9 Ti1 O10 78.6(3) . .
O1 Ti1 O2 80.3(3) . .
O5 Ti1 O2 102.1(3) . .
O9 Ti1 O2 160.8(3) . .
O10 Ti1 O2 86.1(3) . .
O1 Ti1 O6 161.9(3) . .
O5 Ti1 O6 79.4(3) . .
O9 Ti1 O6 104.0(3) . .
O10 Ti1 O6 85.2(3) . .
O2 Ti1 O6 86.0(3) . .
O1 Ti1 Li1 108.4(4) . .
O5 Ti1 Li1 95.2(4) . .
O9 Ti1 Li1 155.9(4) . .
O10 Ti1 Li1 84.3(4) . .
O2 Ti1 Li1 28.7(3) . .
O6 Ti1 Li1 57.3(3) . .
O1 Ti1 Li2 157.6(4) . .
O5 Ti1 Li2 107.8(4) . .
O9 Ti1 Li2 96.0(4) . .
O10 Ti1 Li2 56.4(4) . .
O2 Ti1 Li2 85.0(4) . .
O6 Ti1 Li2 28.8(4) . .
Li1 Ti1 Li2 60.2(4) . .
O1 Ti1 Li3 97.4(4) . .
O5 Ti1 Li3 156.2(4) . .
O9 Ti1 Li3 105.5(4) . .
O10 Ti1 Li3 27.8(4) . .
O2 Ti1 Li3 58.4(4) . .
O6 Ti1 Li3 85.3(4) . .
Li1 Ti1 Li3 61.1(4) . .
Li2 Ti1 Li3 60.4(4) . .
O17 Ti2 O13 92.7(4) . .
O17 Ti2 O21 91.3(3) . .
O13 Ti2 O21 96.2(3) . .
O17 Ti2 O22 161.1(3) . .
O13 Ti2 O22 104.2(3) . .
O21 Ti2 O22 78.8(3) . .
O17 Ti2 O14 106.0(3) . .
O13 Ti2 O14 78.0(3) . .
O21 Ti2 O14 161.9(3) . .
O22 Ti2 O14 86.0(3) . .
O17 Ti2 O18 79.2(3) . .
O13 Ti2 O18 160.6(3) . .
O21 Ti2 O18 101.5(3) . .
O22 Ti2 O18 87.0(3) . .
O14 Ti2 O18 87.3(3) . .
O17 Ti2 Li2 107.5(4) . .
O13 Ti2 Li2 156.6(4) . .
O21 Ti2 Li2 95.1(4) . .
O22 Ti2 Li2 58.2(4) . .
O14 Ti2 Li2 84.9(4) . .
O18 Ti2 Li2 28.9(4) . .
O17 Ti2 Li3 97.2(4) . .
O13 Ti2 Li3 106.2(4) . .
O21 Ti2 Li3 155.6(4) . .
O22 Ti2 Li3 86.3(4) . .
O14 Ti2 Li3 29.2(4) . .
O18 Ti2 Li3 58.2(4) . .
Li2 Ti2 Li3 60.5(4) . .
C1 O1 Ti1 118.7(7) . .
C2 O2 Li1 121.6(9) . .
C2 O2 Ti1 114.3(8) . .
Li1 O2 Ti1 120.9(6) . .
C7 O3 Li1 128.3(10) . .
C7 O4 C8 110(2) . .
C7 O4B C8B 123(2) . .
C10 O5 Ti1 118.2(7) . .
C11 O6 Li2 123.9(8) . .
C11 O6 Ti1 113.6(6) . .
Li2 O6 Ti1 120.6(6) . .
C16 O7 Li2 126.4(9) . .
C16 O8 C17 115.5(9) . .
C19 O9 Ti1 117.7(7) . .
C20 O10 Li3 120.6(9) . .
C20 O10 Ti1 113.6(7) . .
Li3 O10 Ti1 122.9(7) . .
C25 O11 Li3 126.1(11) . .
C25 O12 C26 116.9(9) . .
C28 O13 Ti2 120.8(7) . .
C29 O14 Li3 120.4(8) . .
C29 O14 Ti2 116.5(7) . .
Li3 O14 Ti2 120.5(6) . .
C34 O15 Li3 131.2(12) . .
C34 O16 C35 114.1(19) . .
C34 O16B C35B 113.8(19) . .
C37 O17 Ti2 119.0(7) . .
C38 O18 Li2 122.7(8) . .
C38 O18 Ti2 113.5(6) . .
Li2 O18 Ti2 120.2(7) . .
C43 O19 Li2 127.5(10) . .
C43 O20 C44 114.2(9) . .
C46 O21 Ti2 118.2(7) . .
C47 O22 Li1 123.1(9) . .
C47 O22 Ti2 114.2(7) . .
Li1 O22 Ti2 121.7(6) . .
C52 O23 Li1 128.9(10) . .
C52 O24 C53 118.2(9) . .
O2 Li1 O3 94.3(8) . .
O2 Li1 O23 114.0(11) . .
O3 Li1 O23 101.7(9) . .
O2 Li1 O22 139.0(10) . .
O3 Li1 O22 110.5(10) . .
O23 Li1 O22 93.1(8) . .
O2 Li1 Ti1 30.4(4) . .
O3 Li1 Ti1 124.5(8) . .
O23 Li1 Ti1 101.2(8) . .
O22 Li1 Ti1 117.9(7) . .
O2 Li1 Li2 86.2(7) . .
O3 Li1 Li2 156.4(10) . .
O23 Li1 Li2 99.5(7) . .
O22 Li1 Li2 58.1(6) . .
Ti1 Li1 Li2 59.9(4) . .
O2 Li1 Li3 57.5(6) . .
O3 Li1 Li3 100.7(8) . .
O23 Li1 Li3 156.6(9) . .
O22 Li1 Li3 85.2(7) . .
Ti1 Li1 Li3 59.9(5) . .
Li2 Li1 Li3 59.9(5) . .
O19 Li2 O6 111.5(10) . .
O19 Li2 O18 93.2(9) . .
O6 Li2 O18 140.3(9) . .
O19 Li2 O7 102.6(7) . .
O6 Li2 O7 93.9(9) . .
O18 Li2 O7 111.1(10) . .
O19 Li2 Ti1 99.2(7) . .
O6 Li2 Ti1 30.6(4) . .
O18 Li2 Ti1 118.0(7) . .
O7 Li2 Ti1 124.4(9) . .
O19 Li2 Ti2 124.0(9) . .
O6 Li2 Ti2 117.6(7) . .
O18 Li2 Ti2 30.9(4) . .
O7 Li2 Ti2 99.3(7) . .
Ti1 Li2 Ti2 109.4(4) . .
O19 Li2 Li1 155.8(9) . .
O6 Li2 Li1 57.1(6) . .
O18 Li2 Li1 87.6(7) . .
O7 Li2 Li1 99.6(8) . .
Ti1 Li2 Li1 59.8(4) . .
Ti2 Li2 Li1 60.6(4) . .
O19 Li2 Li3 99.4(8) . .
O6 Li2 Li3 86.8(7) . .
O18 Li2 Li3 57.8(6) . .
O7 Li2 Li3 156.0(9) . .
Ti1 Li2 Li3 60.3(5) . .
Ti2 Li2 Li3 59.9(4) . .
Li1 Li2 Li3 60.9(5) . .
O11 Li3 O15 109.2(9) . .
O11 Li3 O10 96.4(9) . .
O15 Li3 O10 111.1(11) . .
O11 Li3 O14 110.2(11) . .
O15 Li3 O14 93.3(9) . .
O10 Li3 O14 135.6(10) . .
O11 Li3 C25 21.0(4) . .
O15 Li3 C25 113.1(8) . .
O10 Li3 C25 75.7(7) . .
O14 Li3 C25 128.7(10) . .
O11 Li3 Ti2 96.0(8) . .
O15 Li3 Ti2 123.6(9) . .
O10 Li3 Ti2 115.2(7) . .
O14 Li3 Ti2 30.4(4) . .
C25 Li3 Ti2 108.1(6) . .
O11 Li3 Ti1 125.7(8) . .
O15 Li3 Ti1 96.4(8) . .
O10 Li3 Ti1 29.3(4) . .
O14 Li3 Ti1 115.3(8) . .
C25 Li3 Ti1 104.8(6) . .
Ti2 Li3 Ti1 108.5(5) . .
O11 Li3 Li2 97.9(7) . .
O15 Li3 Li2 151.5(10) . .
O10 Li3 Li2 55.7(6) . .
O14 Li3 Li2 85.1(7) . .
C25 Li3 Li2 89.3(6) . .
Ti2 Li3 Li2 59.6(4) . .
Ti1 Li3 Li2 59.4(5) . .
O11 Li3 Li1 152.3(9) . .
O15 Li3 Li1 96.4(8) . .
O10 Li3 Li1 83.6(7) . .
O14 Li3 Li1 56.4(6) . .
C25 Li3 Li1 148.4(7) . .
Ti2 Li3 Li1 59.9(4) . .
Ti1 Li3 Li1 58.9(5) . .
Li2 Li3 Li1 59.2(5) . .
O1 C1 C6 128.7(15) . .
O1 C1 C2 114.1(10) . .
C6 C1 C2 117.2(14) . .
O2 C2 C3 127.8(12) . .
O2 C2 C1 111.8(11) . .
C3 C2 C1 120.3(11) . .
C2 C3 C4 118.8(15) . .
C2 C3 C7 120.0(10) . .
C4 C3 C7 121.0(14) . .
C5 C4 C3 118.9(16) . .
C5 C4 H4 120.6 . .
C3 C4 H4 120.6 . .
C6 C5 C4 123.4(15) . .
C6 C5 H5 118.3 . .
C4 C5 H5 118.3 . .
C5 C6 C1 121.2(17) . .
C5 C6 H6 119.4 . .
C1 C6 H6 119.4 . .
O3 C7 O4 126(2) . .
O3 C7 O4B 119.0(19) . .
O3 C7 C3 125.7(11) . .
O4 C7 C3 107.5(19) . .
O4B C7 C3 115.1(19) . .
O4 C8 C9 99(3) . .
O4 C8 H8A 111.9 . .
C9 C8 H8A 111.9 . .
O4 C8 H8B 111.9 . .
C9 C8 H8B 111.9 . .
H8A C8 H8B 109.6 . .
C8 C9 H9A 109.5 . .
C8 C9 H9B 109.5 . .
H9A C9 H9B 109.5 . .
C8 C9 H9C 109.5 . .
H9A C9 H9C 109.5 . .
H9B C9 H9C 109.5 . .
O4B C8B C9B 119(3) . .
O4B C8B H8B1 107.6 . .
C9B C8B H8B1 107.6 . .
O4B C8B H8B2 107.6 . .
C9B C8B H8B2 107.6 . .
H8B1 C8B H8B2 107.1 . .
C8B C9B H9B1 109.5 . .
C8B C9B H9B2 109.5 . .
H9B1 C9B H9B2 109.5 . .
C8B C9B H9B3 109.5 . .
H9B1 C9B H9B3 109.5 . .
H9B2 C9B H9B3 109.5 . .
C15 C10 O5 124.0(10) . .
C15 C10 C11 124.2(10) . .
O5 C10 C11 111.6(9) . .
O6 C11 C10 116.6(9) . .
O6 C11 C12 127.1(10) . .
C10 C11 C12 116.3(9) . .
C13 C12 C11 118.4(10) . .
C13 C12 C16 121.9(9) . .
C11 C12 C16 119.7(9) . .
C12 C13 C14 124.7(10) . .
C12 C13 H13 117.6 . .
C14 C13 H13 117.6 . .
C13 C14 C15 116.8(11) . .
C13 C14 H14 121.6 . .
C15 C14 H14 121.6 . .
C10 C15 C14 119.4(11) . .
C10 C15 H15 120.3 . .
C14 C15 H15 120.3 . .
O7 C16 O8 121.9(10) . .
O7 C16 C12 127.5(9) . .
O8 C16 C12 110.5(10) . .
O8 C17 C18 105.7(9) . .
O8 C17 H17A 110.6 . .
C18 C17 H17A 110.6 . .
O8 C17 H17B 110.6 . .
C18 C17 H17B 110.6 . .
H17A C17 H17B 108.7 . .
C17 C18 H18A 109.5 . .
C17 C18 H18B 109.5 . .
H18A C18 H18B 109.5 . .
C17 C18 H18C 109.5 . .
H18A C18 H18C 109.5 . .
H18B C18 H18C 109.5 . .
O9 C19 C20 115.5(10) . .
O9 C19 C24 122.9(11) . .
C20 C19 C24 121.6(12) . .
O10 C20 C19 114.3(11) . .
O10 C20 C21 126.0(11) . .
C19 C20 C21 119.7(11) . .
C20 C21 C22 119.5(11) . .
C20 C21 C25 122.9(11) . .
C22 C21 C25 117.4(12) . .
C23 C22 C21 119.8(12) . .
C23 C22 H22 120.1 . .
C21 C22 H22 120.1 . .
C22 C23 C24 121.3(12) . .
C22 C23 H23 119.3 . .
C24 C23 H23 119.3 . .
C23 C24 C19 117.9(12) . .
C23 C24 H24 121.0 . .
C19 C24 H24 121.0 . .
O11 C25 O12 119.4(11) . .
O11 C25 C21 125.3(12) . .
O12 C25 C21 115.3(11) . .
O11 C25 Li3 32.8(7) . .
O12 C25 Li3 152.1(10) . .
C21 C25 Li3 92.4(9) . .
C27 C26 O12 108.3(11) . .
C27 C26 H26A 110.0 . .
O12 C26 H26A 110.0 . .
C27 C26 H26B 110.0 . .
O12 C26 H26B 110.0 . .
H26A C26 H26B 108.4 . .
C26 C27 H27A 109.5 . .
C26 C27 H27B 109.5 . .
H27A C27 H27B 109.5 . .
C26 C27 H27C 109.5 . .
H27A C27 H27C 109.5 . .
H27B C27 H27C 109.5 . .
C33 C28 O13 127.0(13) . .
C33 C28 C29 120.7(12) . .
O13 C28 C29 112.3(9) . .
O14 C29 C30 130.6(12) . .
O14 C29 C28 112.3(10) . .
C30 C29 C28 117.1(10) . .
C29 C30 C31 122.7(13) . .
C29 C30 C34 118.8(10) . .
C31 C30 C34 118.5(11) . .
C30 C31 C32 119.6(12) . .
C30 C31 H31 120.2 . .
C32 C31 H31 120.2 . .
C31 C32 C33 118.8(12) . .
C31 C32 H32 120.6 . .
C33 C32 H32 120.6 . .
C28 C33 C32 121.0(14) . .
C28 C33 H33 119.5 . .
C32 C33 H33 119.5 . .
O15 C34 O16 120.0(17) . .
O15 C34 O16B 129.6(17) . .
O15 C34 C30 123.1(11) . .
O16 C34 C30 115.4(14) . .
O16B C34 C30 106.2(14) . .
O16 C35 C36 93(2) . .
O16 C35 H35A 113.1 . .
C36 C35 H35A 113.1 . .
O16 C35 H35B 113.1 . .
C36 C35 H35B 113.1 . .
H35A C35 H35B 110.4 . .
C35 C36 H36A 109.5 . .
C35 C36 H36B 109.5 . .
H36A C36 H36B 109.5 . .
C35 C36 H36C 109.5 . .
H36A C36 H36C 109.5 . .
H36B C36 H36C 109.5 . .
O16B C35B C36B 119(2) . .
O16B C35B H35C 107.5 . .
C36B C35B H35C 107.4 . .
O16B C35B H35D 107.5 . .
C36B C35B H35D 107.5 . .
H35C C35B H35D 107.0 . .
C35B C36B H36D 109.5 . .
C35B C36B H36E 109.5 . .
H36D C36B H36E 109.5 . .
C35B C36B H36F 109.5 . .
H36D C36B H36F 109.5 . .
H36E C36B H36F 109.5 . .
C42 C37 O17 126.4(11) . .
C42 C37 C38 121.6(11) . .
O17 C37 C38 112.0(10) . .
O18 C38 C39 127.2(10) . .
O18 C38 C37 115.1(9) . .
C39 C38 C37 117.7(10) . .
C40 C39 C38 119.1(10) . .
C40 C39 C43 120.7(10) . .
C38 C39 C43 120.1(10) . .
C41 C40 C39 122.1(11) . .
C41 C40 H40 118.9 . .
C39 C40 H40 118.9 . .
C40 C41 C42 120.5(12) . .
C40 C41 H41 119.7 . .
C42 C41 H41 119.7 . .
C37 C42 C41 118.9(12) . .
C37 C42 H42 120.6 . .
C41 C42 H42 120.6 . .
O19 C43 O20 121.4(11) . .
O19 C43 C39 125.7(11) . .
O20 C43 C39 112.8(10) . .
C45 C44 O20 106.5(10) . .
C45 C44 H44A 110.4 . .
O20 C44 H44A 110.4 . .
C45 C44 H44B 110.4 . .
O20 C44 H44B 110.4 . .
H44A C44 H44B 108.6 . .
C44 C45 H45A 109.5 . .
C44 C45 H45B 109.5 . .
H45A C45 H45B 109.5 . .
C44 C45 H45C 109.5 . .
H45A C45 H45C 109.5 . .
H45B C45 H45C 109.5 . .
O21 C46 C51 122.5(12) . .
O21 C46 C47 113.7(10) . .
C51 C46 C47 123.7(13) . .
O22 C47 C46 114.8(11) . .
O22 C47 C48 126.2(10) . .
C46 C47 C48 118.9(10) . .
C47 C48 C49 117.4(11) . .
C47 C48 C52 122.8(10) . .
C49 C48 C52 119.7(11) . .
C50 C49 C48 120.6(12) . .
C50 C49 H49 119.7 . .
C48 C49 H49 119.7 . .
C49 C50 C51 122.2(12) . .
C49 C50 H50 118.9 . .
C51 C50 H50 118.9 . .
C46 C51 C50 117.0(13) . .
C46 C51 H51 121.5 . .
C50 C51 H51 121.5 . .
O23 C52 O24 119.7(12) . .
O23 C52 C48 125.1(12) . .
O24 C52 C48 115.3(10) . .
O24 C53 C54 113.7(11) . .
O24 C53 H53A 108.8 . .
C54 C53 H53A 108.8 . .
O24 C53 H53B 108.8 . .
C54 C53 H53B 108.8 . .
H53A C53 H53B 107.7 . .
C53 C54 H54A 109.5 . .
C53 C54 H54B 109.5 . .
H54A C54 H54B 109.5 . .
C53 C54 H54C 109.5 . .
H54A C54 H54C 109.5 . .
H54B C54 H54C 109.5 . .
C56 O55 Li4 153.4(19) . .
C61 O60 Li4 160.6(17) . .
C66 O65 Li4 130.4(17) . 7_657
C66 O65 Li4 139.3(18) . .
Li4 O65 Li4 89.4(17) 7_657 .
C56 N57 C58 130(2) . .
C56 N57 C59 122.6(19) . .
C58 N57 C59 106.2(19) . .
C61 N62 C64 131.9(19) . .
C61 N62 C63 111.0(19) . .
C64 N62 C63 116.9(18) . .
C66 N67 C69 117.9(16) . .
C66 N67 C68 122(2) . .
C69 N67 C68 118.6(19) . .
O55 Li4 O65 110(2) . 7_657
O55 Li4 O65 119(2) . .
O65 Li4 O65 90.6(17) 7_657 .
O55 Li4 O60 104.7(17) . .
O65 Li4 O60 118(2) 7_657 .
O65 Li4 O60 115(2) . .
O55 Li4 Li4 126(3) . 7_657
O65 Li4 Li4 46.9(13) 7_657 7_657
O65 Li4 Li4 43.7(11) . 7_657
O60 Li4 Li4 129(3) . 7_657
N57 C56 O55 121(2) . .
N57 C56 H56 119.7 . .
O55 C56 H56 119.7 . .
N57 C58 H58A 109.5 . .
N57 C58 H58B 109.5 . .
H58A C58 H58B 109.5 . .
N57 C58 H58C 109.5 . .
H58A C58 H58C 109.5 . .
H58B C58 H58C 109.5 . .
N57 C59 H59A 109.5 . .
N57 C59 H59B 109.5 . .
H59A C59 H59B 109.5 . .
N57 C59 H59C 109.5 . .
H59A C59 H59C 109.5 . .
H59B C59 H59C 109.5 . .
N62 C61 O60 121(2) . .
N62 C61 H61 119.3 . .
O60 C61 H61 119.3 . .
N62 C63 H63A 109.5 . .
N62 C63 H63B 109.5 . .
H63A C63 H63B 109.5 . .
N62 C63 H63C 109.5 . .
H63A C63 H63C 109.5 . .
H63B C63 H63C 109.5 . .
N62 C64 H64A 109.5 . .
N62 C64 H64B 109.5 . .
H64A C64 H64B 109.5 . .
N62 C64 H64C 109.5 . .
H64A C64 H64C 109.5 . .
H64B C64 H64C 109.5 . .
N67 C66 O65 128(2) . .
N67 C66 H66 115.8 . .
O65 C66 H66 115.8 . .
N67 C68 H68A 109.5 . .
N67 C68 H68B 109.5 . .
H68A C68 H68B 109.5 . .
N67 C68 H68C 109.5 . .
H68A C68 H68C 109.5 . .
H68B C68 H68C 109.5 . .
N67 C69 H69A 109.5 . .
N67 C69 H69B 109.5 . .
H69A C69 H69B 109.5 . .
N67 C69 H69C 109.5 . .
H69A C69 H69C 109.5 . .
H69B C69 H69C 109.5 . .

loop_
_geom_bond_atom_site_label_1
_geom_bond_atom_site_label_2
_geom_bond_distance
_geom_bond_site_symmetry_2
Ti1 O1 1.880(7) .
Ti1 O5 1.891(8) .
Ti1 O9 1.919(8) .
Ti1 O10 2.021(8) .
Ti1 O2 2.024(7) .
Ti1 O6 2.033(6) .
Ti1 Li1 3.430(19) .
Ti1 Li2 3.434(19) .
Ti1 Li3 3.46(2) .
Ti2 O17 1.878(8) .
Ti2 O13 1.899(7) .
Ti2 O21 1.910(7) .
Ti2 O22 2.009(8) .
Ti2 O14 2.021(7) .
Ti2 O18 2.043(7) .
Ti2 Li2 3.439(18) .
Ti2 Li3 3.447(19) .
O1 C1 1.322(14) .
O2 C2 1.338(12) .
O2 Li1 1.92(2) .
O3 C7 1.196(14) .
O3 Li1 1.922(18) .
O4 C7 1.363(17) .
O4 C8 1.475(19) .
O4B C7 1.367(17) .
O4B C8B 1.492(18) .
O5 C10 1.381(11) .
O6 C11 1.310(11) .
O6 Li2 1.92(2) .
O7 C16 1.201(12) .
O7 Li2 1.944(19) .
O8 C16 1.337(11) .
O8 C17 1.472(12) .
O9 C19 1.321(13) .
O10 C20 1.349(12) .
O10 Li3 1.92(2) .
O11 C25 1.239(13) .
O11 Li3 1.87(2) .
O12 C25 1.329(13) .
O12 C26 1.461(14) .
O13 C28 1.342(13) .
O14 C29 1.340(11) .
O14 Li3 1.95(2) .
O15 C34 1.192(14) .
O15 Li3 1.886(19) .
O16 C34 1.357(16) .
O16 C35 1.444(18) .
O16B C34 1.360(16) .
O16B C35B 1.432(18) .
O17 C37 1.367(12) .
O18 C38 1.319(11) .
O18 Li2 1.92(2) .
O19 C43 1.207(12) .
O19 Li2 1.92(2) .
O20 C43 1.373(12) .
O20 C44 1.468(13) .
O21 C46 1.334(13) .
O22 C47 1.332(12) .
O22 Li1 1.97(2) .
O23 C52 1.215(12) .
O23 Li1 1.94(2) .
O24 C52 1.339(13) .
O24 C53 1.432(13) .
Li1 Li2 3.44(2) .
Li1 Li3 3.51(3) .
Li2 Li3 3.47(2) .
Li3 C25 2.79(2) .
C1 C6 1.375(16) .
C1 C2 1.482(18) .
C2 C3 1.412(17) .
C3 C4 1.417(18) .
C3 C7 1.484(19) .
C4 C5 1.38(2) .
C4 H4 0.9500 .
C5 C6 1.37(2) .
C5 H5 0.9500 .
C6 H6 0.9500 .
C8 C9 1.497(19) .
C8 H8A 0.9900 .
C8 H8B 0.9900 .
C9 H9A 0.9800 .
C9 H9B 0.9800 .
C9 H9C 0.9800 .
C8B C9B 1.509(19) .
C8B H8B1 0.9900 .
C8B H8B2 0.9900 .
C9B H9B1 0.9800 .
C9B H9B2 0.9800 .
C9B H9B3 0.9800 .
C10 C15 1.356(14) .
C10 C11 1.411(14) .
C11 C12 1.418(12) .
C12 C13 1.378(14) .
C12 C16 1.476(15) .
C13 C14 1.384(15) .
C13 H13 0.9500 .
C14 C15 1.409(14) .
C14 H14 0.9500 .
C15 H15 0.9500 .
C17 C18 1.529(13) .
C17 H17A 0.9900 .
C17 H17B 0.9900 .
C18 H18A 0.9800 .
C18 H18B 0.9800 .
C18 H18C 0.9800 .
C19 C20 1.373(15) .
C19 C24 1.414(15) .
C20 C21 1.374(15) .
C21 C22 1.424(14) .
C21 C25 1.469(15) .
C22 C23 1.367(16) .
C22 H22 0.9500 .
C23 C24 1.383(16) .
C23 H23 0.9500 .
C24 H24 0.9500 .
C26 C27 1.458(16) .
C26 H26A 0.9900 .
C26 H26B 0.9900 .
C27 H27A 0.9800 .
C27 H27B 0.9800 .
C27 H27C 0.9800 .
C28 C33 1.328(14) .
C28 C29 1.451(16) .
C29 C30 1.344(15) .
C30 C31 1.372(15) .
C30 C34 1.558(19) .
C31 C32 1.390(19) .
C31 H31 0.9500 .
C32 C33 1.395(17) .
C32 H32 0.9500 .
C33 H33 0.9500 .
C35 C36 1.485(18) .
C35 H35A 0.9900 .
C35 H35B 0.9900 .
C36 H36A 0.9800 .
C36 H36B 0.9800 .
C36 H36C 0.9800 .
C35B C36B 1.494(18) .
C35B H35C 0.9900 .
C35B H35D 0.9900 .
C36B H36D 0.9800 .
C36B H36E 0.9800 .
C36B H36F 0.9800 .
C37 C42 1.363(15) .
C37 C38 1.430(14) .
C38 C39 1.400(13) .
C39 C40 1.380(14) .
C39 C43 1.483(15) .
C40 C41 1.357(15) .
C40 H40 0.9500 .
C41 C42 1.390(16) .
C41 H41 0.9500 .
C42 H42 0.9500 .
C44 C45 1.444(15) .
C44 H44A 0.9900 .
C44 H44B 0.9900 .
C45 H45A 0.9800 .
C45 H45B 0.9800 .
C45 H45C 0.9800 .
C46 C51 1.381(15) .
C46 C47 1.394(15) .
C47 C48 1.411(15) .
C48 C49 1.435(14) .
C48 C52 1.460(16) .
C49 C50 1.376(18) .
C49 H49 0.9500 .
C50 C51 1.385(19) .
C50 H50 0.9500 .
C51 H51 0.9500 .
C53 C54 1.472(15) .
C53 H53A 0.9900 .
C53 H53B 0.9900 .
C54 H54A 0.9800 .
C54 H54B 0.9800 .
C54 H54C 0.9800 .
O55 C56 1.387(17) .
O55 Li4 1.84(4) .
O60 C61 1.418(17) .
O60 Li4 2.00(4) .
O65 C66 1.405(17) .
O65 Li4 1.86(4) 7_657
O65 Li4 1.96(4) .
N57 C56 1.240(16) .
N57 C58 1.389(14) .
N57 C59 1.403(14) .
N62 C61 1.201(16) .
N62 C64 1.353(13) .
N62 C63 1.438(14) .
N67 C66 1.248(17) .
N67 C69 1.400(14) .
N67 C68 1.408(13) .
Li4 Li4 2.69(7) 7_657
C56 H56 0.9500 .
C58 H58A 0.9800 .
C58 H58B 0.9800 .
C58 H58C 0.9800 .
C59 H59A 0.9800 .
C59 H59B 0.9800 .
C59 H59C 0.9800 .
C61 H61 0.9500 .
C63 H63A 0.9800 .
C63 H63B 0.9800 .
C63 H63C 0.9800 .
C64 H64A 0.9800 .
C64 H64B 0.9800 .
C64 H64C 0.9800 .
C66 H66 0.9500 .
C68 H68A 0.9800 .
C68 H68B 0.9800 .
C68 H68C 0.9800 .
C69 H69A 0.9800 .
C69 H69B 0.9800 .
C69 H69C 0.9800 .

loop_
_geom_torsion_atom_site_label_1
_geom_torsion_atom_site_label_2
_geom_torsion_atom_site_label_3
_geom_torsion_atom_site_label_4
_geom_torsion
_geom_torsion_site_symmetry_1
_geom_torsion_site_symmetry_4
O5 Ti1 O1 C1 94.5(10) . .
O9 Ti1 O1 C1 -169.6(10) . .
O10 Ti1 O1 C1 -90.7(10) . .
O2 Ti1 O1 C1 -7.5(10) . .
O6 Ti1 O1 C1 34.0(17) . .
Li1 Ti1 O1 C1 -1.6(11) . .
Li2 Ti1 O1 C1 -57.1(16) . .
Li3 Ti1 O1 C1 -63.6(10) . .
O1 Ti1 O5 C10 -171.2(7) . .
O9 Ti1 O5 C10 96.1(7) . .
O10 Ti1 O5 C10 25.1(14) . .
O2 Ti1 O5 C10 -90.7(7) . .
O6 Ti1 O5 C10 -7.1(7) . .
Li1 Ti1 O5 C10 -62.5(7) . .
Li2 Ti1 O5 C10 -2.1(8) . .
Li3 Ti1 O5 C10 -58.0(12) . .
O17 Ti2 O13 C28 101.3(9) . .
O21 Ti2 O13 C28 -167.1(9) . .
O22 Ti2 O13 C28 -87.1(9) . .
O14 Ti2 O13 C28 -4.5(8) . .
O18 Ti2 O13 C28 37.0(16) . .
Li2 Ti2 O13 C28 -48.6(15) . .
Li3 Ti2 O13 C28 3.1(10) . .
O13 Ti2 O17 C37 -172.7(7) . .
O21 Ti2 O17 C37 91.0(7) . .
O22 Ti2 O17 C37 33.4(14) . .
O14 Ti2 O17 C37 -94.5(7) . .
O18 Ti2 O17 C37 -10.4(7) . .
Li2 Ti2 O17 C37 -4.8(8) . .
Li3 Ti2 O17 C37 -66.0(7) . .
C25 O11 Li3 O15 -104.6(12) . .
C25 O11 Li3 O10 10.4(13) . .
C25 O11 Li3 O14 154.2(9) . .
C25 O11 Li3 Ti2 126.6(8) . .
C25 O11 Li3 Ti1 8.7(14) . .
C25 O11 Li3 Li2 66.5(11) . .
C25 O11 Li3 Li1 99(2) . .
C34 O15 Li3 O11 -100.8(15) . .
C34 O15 Li3 O10 154.1(12) . .
C34 O15 Li3 O14 11.9(17) . .
C34 O15 Li3 C25 -123.0(13) . .
C34 O15 Li3 Ti2 10.5(19) . .
C34 O15 Li3 Ti1 127.8(13) . .
C34 O15 Li3 Li2 98(2) . .
C34 O15 Li3 Li1 68.5(15) . .
Ti1 O1 C1 C6 -172.0(14) . .
Ti1 O1 C1 C2 5.7(16) . .
Li1 O2 C2 C3 15(2) . .
Ti1 O2 C2 C3 175.4(12) . .
Li1 O2 C2 C1 -167.2(11) . .
Ti1 O2 C2 C1 -7.3(14) . .
O1 C1 C2 O2 1.5(18) . .
C6 C1 C2 O2 179.4(14) . .
O1 C1 C2 C3 179.0(12) . .
C6 C1 C2 C3 -3(2) . .
O2 C2 C3 C4 -179.0(14) . .
C1 C2 C3 C4 4(2) . .
O2 C2 C3 C7 -3(2) . .
C1 C2 C3 C7 179.4(13) . .
C2 C3 C4 C5 -1(3) . .
C7 C3 C4 C5 -176.8(17) . .
C3 C4 C5 C6 -2(3) . .
C4 C5 C6 C1 3(3) . .
O1 C1 C6 C5 177.2(17) . .
C2 C1 C6 C5 0(3) . .
Li1 O3 C7 O4 -171(2) . .
Li1 O3 C7 O4B 170.1(19) . .
Li1 O3 C7 C3 -4(2) . .
C8 O4 C7 O3 -9(4) . .
C8 O4 C7 C3 -178(2) . .
C8B O4B C7 O3 -7(4) . .
C8B O4B C7 C3 168(3) . .
C2 C3 C7 O3 -3(2) . .
C4 C3 C7 O3 172.1(15) . .
C2 C3 C7 O4 165.8(19) . .
C4 C3 C7 O4 -19(2) . .
C2 C3 C7 O4B -177.4(19) . .
C4 C3 C7 O4B -2(3) . .
C7 O4 C8 C9 171(3) . .
C7 O4B C8B C9B 178(3) . .
Ti1 O5 C10 C15 -176.1(9) . .
Ti1 O5 C10 C11 7.7(11) . .
Li2 O6 C11 C10 -166.9(9) . .
Ti1 O6 C11 C10 -2.6(11) . .
Li2 O6 C11 C12 10.4(15) . .
Ti1 O6 C11 C12 174.7(8) . .
C15 C10 C11 O6 -179.1(10) . .
O5 C10 C11 O6 -2.9(13) . .
C15 C10 C11 C12 3.3(16) . .
O5 C10 C11 C12 179.5(8) . .
O6 C11 C12 C13 -179.2(9) . .
C10 C11 C12 C13 -2.0(14) . .
O6 C11 C12 C16 1.1(15) . .
C10 C11 C12 C16 178.4(9) . .
C11 C12 C13 C14 0.5(16) . .
C16 C12 C13 C14 -179.9(10) . .
C12 C13 C14 C15 0.0(17) . .
O5 C10 C15 C14 -178.7(9) . .
C11 C10 C15 C14 -3.0(17) . .
C13 C14 C15 C10 1.2(16) . .
Li2 O7 C16 O8 178.3(9) . .
Li2 O7 C16 C12 1.3(16) . .
C17 O8 C16 O7 3.2(13) . .
C17 O8 C16 C12 -179.4(8) . .
C13 C12 C16 O7 172.7(10) . .
C11 C12 C16 O7 -7.7(16) . .
C13 C12 C16 O8 -4.6(13) . .
C11 C12 C16 O8 175.0(8) . .
C16 O8 C17 C18 175.9(8) . .
Ti1 O9 C19 C20 3.4(11) . .
Ti1 O9 C19 C24 -173.9(7) . .
Li3 O10 C20 C19 -165.7(9) . .
Ti1 O10 C20 C19 -4.2(10) . .
Li3 O10 C20 C21 16.1(14) . .
Ti1 O10 C20 C21 177.6(7) . .
O9 C19 C20 O10 0.8(12) . .
C24 C19 C20 O10 178.1(8) . .
O9 C19 C20 C21 179.0(8) . .
C24 C19 C20 C21 -3.7(14) . .
O10 C20 C21 C22 -177.9(8) . .
C19 C20 C21 C22 4.1(14) . .
O10 C20 C21 C25 -2.6(15) . .
C19 C20 C21 C25 179.4(9) . .
C20 C21 C22 C23 -3.4(14) . .
C25 C21 C22 C23 -179.0(9) . .
C21 C22 C23 C24 2.3(15) . .
C22 C23 C24 C19 -1.8(15) . .
O9 C19 C24 C23 179.5(9) . .
C20 C19 C24 C23 2.5(15) . .
Li3 O11 C25 O12 -177.6(9) . .
Li3 O11 C25 C21 -0.3(15) . .
C26 O12 C25 O11 -1.7(13) . .
C26 O12 C25 C21 -179.3(8) . .
C26 O12 C25 Li3 -4.4(19) . .
C20 C21 C25 O11 -6.7(15) . .
C22 C21 C25 O11 168.7(9) . .
C20 C21 C25 O12 170.7(8) . .
C22 C21 C25 O12 -13.9(12) . .
C20 C21 C25 Li3 -6.8(10) . .
C22 C21 C25 Li3 168.5(8) . .
C25 O12 C26 C27 175.6(9) . .
Ti2 O13 C28 C33 -179.2(11) . .
Ti2 O13 C28 C29 4.9(14) . .
Li3 O14 C29 C30 15.1(18) . .
Ti2 O14 C29 C30 176.9(11) . .
Li3 O14 C29 C28 -163.4(10) . .
Ti2 O14 C29 C28 -1.7(12) . .
C33 C28 C29 O14 -178.0(11) . .
O13 C28 C29 O14 -1.8(15) . .
C33 C28 C29 C30 3.2(19) . .
O13 C28 C29 C30 179.5(11) . .
O14 C29 C30 C31 177.8(12) . .
C28 C29 C30 C31 -3.7(19) . .
O14 C29 C30 C34 -2(2) . .
C28 C29 C30 C34 176.6(11) . .
C29 C30 C31 C32 2(2) . .
C34 C30 C31 C32 -178.5(13) . .
C30 C31 C32 C33 1(2) . .
O13 C28 C33 C32 -176.5(12) . .
C29 C28 C33 C32 -1(2) . .
C31 C32 C33 C28 -1(2) . .
Li3 O15 C34 O16 162.5(15) . .
Li3 O15 C34 O16B -169.1(16) . .
Li3 O15 C34 C30 -3(2) . .
C35 O16 C34 O15 14(3) . .
C35 O16 C34 C30 -179.7(18) . .
C35B O16B C34 O15 -4(3) . .
C35B O16B C34 C30 -171.9(17) . .
C29 C30 C34 O15 -6(2) . .
C31 C30 C34 O15 174.5(13) . .
C29 C30 C34 O16 -171.5(14) . .
C31 C30 C34 O16 9(2) . .
C29 C30 C34 O16B 163.4(13) . .
C31 C30 C34 O16B -16.3(18) . .
C34 O16 C35 C36 -144(2) . .
C34 O16B C35B C36B -108(3) . .
Ti2 O17 C37 C42 -170.7(8) . .
Ti2 O17 C37 C38 9.5(10) . .
Li2 O18 C38 C39 15.2(14) . .
Ti2 O18 C38 C39 173.8(8) . .
Li2 O18 C38 C37 -165.9(9) . .
Ti2 O18 C38 C37 -7.3(10) . .
C42 C37 C38 O18 179.4(9) . .
O17 C37 C38 O18 -0.7(12) . .
C42 C37 C38 C39 -1.5(14) . .
O17 C37 C38 C39 178.3(8) . .
O18 C38 C39 C40 -178.0(9) . .
C37 C38 C39 C40 3.1(13) . .
O18 C38 C39 C43 -1.0(14) . .
C37 C38 C39 C43 -179.9(8) . .
C38 C39 C40 C41 -3.9(15) . .
C43 C39 C40 C41 179.2(9) . .
C39 C40 C41 C42 2.9(17) . .
O17 C37 C42 C41 -179.3(10) . .
C38 C37 C42 C41 0.5(16) . .
C40 C41 C42 C37 -1.1(17) . .
Li2 O19 C43 O20 171.9(8) . .
Li2 O19 C43 C39 -10.0(16) . .
C44 O20 C43 O19 3.0(13) . .
C44 O20 C43 C39 -175.3(8) . .
C40 C39 C43 O19 174.7(9) . .
C38 C39 C43 O19 -2.2(15) . .
C40 C39 C43 O20 -7.1(13) . .
C38 C39 C43 O20 176.0(8) . .
C43 O20 C44 C45 -165.9(10) . .
Ti2 O21 C46 C51 -173.4(8) . .
Ti2 O21 C46 C47 4.5(12) . .
Li1 O22 C47 C46 -171.2(9) . .
Ti2 O22 C47 C46 -3.0(11) . .
Li1 O22 C47 C48 9.7(14) . .
Ti2 O22 C47 C48 177.9(8) . .
O21 C46 C47 O22 -0.8(13) . .
C51 C46 C47 O22 177.1(9) . .
O21 C46 C47 C48 178.4(9) . .
C51 C46 C47 C48 -3.7(16) . .
O22 C47 C48 C49 -179.9(9) . .
C46 C47 C48 C49 0.9(14) . .
O22 C47 C48 C52 -3.1(16) . .
C46 C47 C48 C52 177.7(9) . .
C47 C48 C49 C50 0.9(16) . .
C52 C48 C49 C50 -176.0(10) . .
C48 C49 C50 C51 -0.3(18) . .
O21 C46 C51 C50 -178.0(10) . .
C47 C46 C51 C50 4.3(17) . .
C49 C50 C51 C46 -2.2(18) . .
Li1 O23 C52 O24 176.4(9) . .
Li1 O23 C52 C48 -2.5(18) . .
C53 O24 C52 O23 -5.7(15) . .
C53 O24 C52 C48 173.3(9) . .
C47 C48 C52 O23 -1.0(17) . .
C49 C48 C52 O23 175.7(10) . .
C47 C48 C52 O24 180.0(9) . .
C49 C48 C52 O24 -3.3(14) . .
C52 O24 C53 C54 -78.2(13) . .
C56 O55 Li4 O65 31(5) . 7_657
C56 O55 Li4 O65 -71(5) . .
C56 O55 Li4 O60 159(3) . .
C56 O55 Li4 Li4 -19(6) . 7_657
C58 N57 C56 O55 12(4) . .
C59 N57 C56 O55 -178.7(18) . .
Li4 O55 C56 N57 40(5) . .
C64 N62 C61 O60 -173.4(17) . .
C63 N62 C61 O60 1(3) . .
Li4 O60 C61 N62 32(6) . .
C69 N67 C66 O65 167(2) . .
C68 N67 C66 O65 0(4) . .
Li4 O65 C66 N67 -170(3) 7_657 .
Li4 O65 C66 N67 25(5) . .
